data_7005420
loop_
_publ_author_name
'Beheshti, Azizolla'
'Clegg, William'
'Dale, Sophie H.'
'Hyvadi, Reza'
'Hussaini, Farzanh'

_publ_section_title
;
 Synthesis and characterization of mixed-metal complexes of Ag/Cu and
 W/Mo and a complex of Ag with heterocyclic thione ligands.
;
_journal_issue 27
_journal_name_full 'Dalton transactions (Cambridge, England : 2003)'
_journal_page_first 2949
_journal_page_last 2956
_journal_paper_doi 10.1039/b702129a
_journal_year 2007
_chemical_formula_moiety 'C20 H40 Cu2 N8 S8 W'
_chemical_formula_sum 'C20 H40 Cu2 N8 S8 W'
_chemical_formula_weight 960.01
_chemical_name_systematic
;
?
;
_space_group_IT_number 15
_symmetry_cell_setting monoclinic
_symmetry_space_group_name_Hall '-I 2ya'
_symmetry_space_group_name_H-M 'I 1 2/a 1'
_atom_sites_solution_hydrogens mixed
_atom_sites_solution_primary direct
_atom_sites_solution_secondary difmap
_audit_creation_method SHELXL-97
_cell_angle_alpha 90.00
_cell_angle_beta 99.087(2)
_cell_angle_gamma 90.00
_cell_formula_units_Z 4
_cell_length_a 14.4050(19)
_cell_length_b 11.0792(15)
_cell_length_c 21.036(4)
_cell_measurement_reflns_used 6406
_cell_measurement_temperature 150(2)
_cell_measurement_theta_max 28.28
_cell_measurement_theta_min 2.86
_cell_volume 3315.1(9)
_computing_cell_refinement 'Bruker SAINT'
_computing_data_collection 'Bruker SMART'
_computing_data_reduction 'Bruker SAINT'
_computing_molecular_graphics 'Bruker SHELXTL'
_computing_publication_material 'Bruker SHELXTL and local programs'
_computing_structure_refinement 'Bruker SHELXTL'
_computing_structure_solution 'Bruker SHELXTL'
_diffrn_ambient_temperature 150(2)
_diffrn_measured_fraction_theta_full 0.996
_diffrn_measured_fraction_theta_max 0.996
_diffrn_measurement_device_type 'Bruker SMART 1K CCD diffractometer'
_diffrn_measurement_method 'thin-slice \w scans'
_diffrn_radiation_monochromator graphite
_diffrn_radiation_source 'sealed tube'
_diffrn_radiation_type MoK\a
_diffrn_radiation_wavelength 0.71073
_diffrn_reflns_av_R_equivalents 0.0214
_diffrn_reflns_av_sigmaI/netI 0.0178
_diffrn_reflns_limit_h_max 18
_diffrn_reflns_limit_h_min -18
_diffrn_reflns_limit_k_max 14
_diffrn_reflns_limit_k_min -14
_diffrn_reflns_limit_l_max 27
_diffrn_reflns_limit_l_min -26
_diffrn_reflns_number 14153
_diffrn_reflns_theta_full 27.50
_diffrn_reflns_theta_max 27.50
_diffrn_reflns_theta_min 1.96
_diffrn_standards_number 0
_exptl_absorpt_coefficient_mu 5.264
_exptl_absorpt_correction_T_max 0.548
_exptl_absorpt_correction_T_min 0.216
_exptl_absorpt_correction_type multi-scan
_exptl_absorpt_process_details SADABS
_exptl_crystal_colour Red
_exptl_crystal_density_diffrn 1.923
_exptl_crystal_density_method 'not measured'
_exptl_crystal_description Block
_exptl_crystal_F_000 1904
_exptl_crystal_size_max 0.42
_exptl_crystal_size_mid 0.38
_exptl_crystal_size_min 0.13
_refine_diff_density_max 0.807
_refine_diff_density_min -0.783
_refine_diff_density_rms 0.075
_refine_ls_extinction_coef 0.00092(4)
_refine_ls_extinction_expression Fc^*^=kFc[1+0.001xFc^2^\l^3^/sin(2\q)]^-1/4^
_refine_ls_extinction_method SHELXL
_refine_ls_goodness_of_fit_ref 1.088
_refine_ls_hydrogen_treatment mixed
_refine_ls_matrix_type full
_refine_ls_number_parameters 286
_refine_ls_number_reflns 3796
_refine_ls_number_restraints 113
_refine_ls_restrained_S_all 1.231
_refine_ls_R_factor_all 0.0177
_refine_ls_R_factor_gt 0.0167
_refine_ls_shift/su_max 0.002
_refine_ls_shift/su_mean 0.000
_refine_ls_structure_factor_coef Fsqd
_refine_ls_weighting_details
;calc w=1/[\s^2^(Fo^2^)+(0.0171P)^2^+6.5486P] where
P=(Fo^2^+2Fc^2^)/3
;
_refine_ls_weighting_scheme calc
_refine_ls_wR_factor_gt 0.0411
_refine_ls_wR_factor_ref 0.0415
_reflns_number_gt 3663
_reflns_number_total 3796
_reflns_threshold_expression I>2\s(I)
_cod_data_source_file b702129a.txt
_cod_data_source_block ab58_compound_4
_cod_depositor_comments
;
The following automatic conversions were performed:

'_atom_sites_solution_hydrogens' value 'geom and difmap' was changed
to 'mixed'.

Automatic conversion script
Id: cif_fix_values 6452 2018-10-05 10:23:21Z andrius 
;
_cod_original_cell_volume 3315.1(8)
_cod_original_sg_symbol_H-M 'I 2/a'
_cod_database_code 7005420

loop_
_symmetry_equiv_pos_as_xyz
'x, y, z'
'-x+1/2, y, -z'
'x+1/2, y+1/2, z+1/2'
'-x+1, y+1/2, -z+1/2'
'-x, -y, -z'
'x-1/2, -y, z'
'-x+1/2, -y+1/2, -z+1/2'
'x, -y+1/2, z+1/2'

loop_
_atom_site_label
_atom_site_type_symbol
_atom_site_fract_x
_atom_site_fract_y
_atom_site_fract_z
_atom_site_U_iso_or_equiv
_atom_site_adp_type
_atom_site_occupancy
_atom_site_symmetry_multiplicity
_atom_site_calc_flag
_atom_site_refinement_flags
_atom_site_disorder_assembly
_atom_site_disorder_group
W1 W 0.2500 0.721263(12) 0.5000 0.01549(5) Uani 1 2 d S . .
Cu1 Cu 0.36826(2) 0.71123(3) 0.614733(15) 0.02572(8) Uani 1 1 d . . .
S1 S 0.50108(5) 0.59155(6) 0.64939(4) 0.03505(17) Uani 1 1 d D B .
C1 C 0.47967(17) 0.4525(2) 0.61436(11) 0.0233(5) Uani 1 1 d D . .
N1 N 0.43675(19) 0.4423(2) 0.55327(11) 0.0348(6) Uani 1 1 d D A .
H1 H 0.425(2) 0.5119(18) 0.5343(16) 0.042 Uiso 1 1 d D . .
C2 C 0.3691(6) 0.3514(6) 0.5269(4) 0.056(2) Uani 0.50 1 d PDU A 1
H2A H 0.3068 0.3910 0.5182 0.067 Uiso 0.50 1 calc PR A 1
H2B H 0.3852 0.3265 0.4847 0.067 Uiso 0.50 1 calc PR A 1
C3 C 0.3589(4) 0.2477(5) 0.5613(3) 0.0370(12) Uani 0.50 1 d PDU A 1
H3A H 0.3214 0.1928 0.5301 0.044 Uiso 0.50 1 calc PR A 1
H3B H 0.3173 0.2709 0.5924 0.044 Uiso 0.50 1 calc PR A 1
C4 C 0.4324(2) 0.1696(3) 0.59843(17) 0.0415(7) Uani 1 1 d D . .
H4A H 0.4475 0.1032 0.5702 0.050 Uiso 0.50 1 calc PR A 1
H4B H 0.4066 0.1329 0.6348 0.050 Uiso 0.50 1 calc PR A 1
H4C H 0.3853 0.1819 0.6273 0.050 Uiso 0.50 1 calc PR A 2
H4D H 0.4451 0.0820 0.5962 0.050 Uiso 0.50 1 calc PR A 2
C5 C 0.52160(19) 0.2354(2) 0.62437(14) 0.0284(6) Uani 1 1 d D A .
H5A H 0.5573 0.1869 0.6595 0.034 Uiso 1 1 calc R . .
H5B H 0.5606 0.2422 0.5897 0.034 Uiso 1 1 calc R . .
N2 N 0.50696(16) 0.3555(2) 0.64876(10) 0.0256(5) Uani 1 1 d D A .
H2 H 0.5366(19) 0.369(3) 0.6875(8) 0.031 Uiso 1 1 d D . .
C2X C 0.4094(5) 0.3363(7) 0.5170(3) 0.0352(14) Uani 0.50 1 d PU A 2
H2C H 0.3499 0.3606 0.4897 0.042 Uiso 0.50 1 calc PR A 2
H2D H 0.4561 0.3313 0.4872 0.042 Uiso 0.50 1 calc PR A 2
C3X C 0.3940(5) 0.2183(7) 0.5305(4) 0.0453(15) Uani 0.50 1 d PU A 2
H3C H 0.4210 0.1683 0.4989 0.054 Uiso 0.50 1 calc PR A 2
H3D H 0.3252 0.2047 0.5227 0.054 Uiso 0.50 1 calc PR A 2
S2 S 0.34743(12) 0.78427(14) 0.71577(6) 0.0246(3) Uani 0.50 1 d PD B 1
N3 N 0.2675(4) 0.9697(4) 0.6479(2) 0.0261(10) Uani 0.50 1 d PD B 1
H3 H 0.300(4) 0.940(5) 0.620(2) 0.031 Uiso 0.50 1 d PD C 1
C6 C 0.2745(5) 0.9061(6) 0.7021(3) 0.020(2) Uani 0.50 1 d PD B 1
C7 C 0.1875(7) 1.0407(8) 0.6169(5) 0.029(3) Uani 0.50 1 d PD B 1
H7A H 0.1313 0.9880 0.6110 0.035 Uiso 0.50 1 calc PR B 1
H7B H 0.1996 1.0640 0.5735 0.035 Uiso 0.50 1 calc PR B 1
C8 C 0.1648(5) 1.1520(5) 0.6510(3) 0.0401(15) Uani 0.50 1 d PD B 1
H8A H 0.2220 1.2028 0.6590 0.048 Uiso 0.50 1 calc PR B 1
H8B H 0.1165 1.1978 0.6220 0.048 Uiso 0.50 1 calc PR B 1
C9 C 0.1303(13) 1.1336(15) 0.7133(5) 0.048(4) Uani 0.50 1 d PD B 1
H9A H 0.0686 1.0924 0.7049 0.058 Uiso 0.50 1 calc PR B 1
H9B H 0.1205 1.2135 0.7323 0.058 Uiso 0.50 1 calc PR B 1
C10 C 0.1952(11) 1.0614(11) 0.7610(8) 0.033(5) Uani 0.50 1 d PD B 1
H10A H 0.2536 1.1092 0.7718 0.040 Uiso 0.50 1 calc PR B 1
H10B H 0.1662 1.0573 0.8006 0.040 Uiso 0.50 1 calc PR B 1
N4 N 0.2235(4) 0.9391(4) 0.7476(2) 0.0298(10) Uani 0.50 1 d PD B 1
H4 H 0.222(5) 0.881(4) 0.776(2) 0.036 Uiso 0.50 1 d PD D 1
S2X S 0.37903(10) 0.83796(16) 0.70490(6) 0.0242(3) Uani 0.50 1 d PD B 2
N3X N 0.2177(3) 0.9330(4) 0.6497(2) 0.0229(9) Uani 0.50 1 d PD B 2
H3X H 0.218(4) 0.870(3) 0.625(2) 0.027 Uiso 0.50 1 d PD E 2
C6X C 0.2890(4) 0.9396(6) 0.6987(3) 0.0166(17) Uani 0.50 1 d PD B 2
C7X C 0.1612(7) 1.0346(9) 0.6214(4) 0.027(3) Uani 0.50 1 d PD B 2
H7C H 0.1249 1.0078 0.5799 0.033 Uiso 0.50 1 calc PR B 2
H7D H 0.2046 1.0990 0.6117 0.033 Uiso 0.50 1 calc PR B 2
C8X C 0.0939(4) 1.0885(5) 0.6609(3) 0.0307(12) Uani 0.50 1 d PD B 2
H8C H 0.0556 1.1505 0.6350 0.037 Uiso 0.50 1 calc PR B 2
H8D H 0.0508 1.0246 0.6716 0.037 Uiso 0.50 1 calc PR B 2
C9X C 0.1419(11) 1.1447(15) 0.7220(4) 0.034(3) Uani 0.50 1 d PD B 2
H9C H 0.1787 1.2143 0.7101 0.041 Uiso 0.50 1 calc PR B 2
H9D H 0.0924 1.1775 0.7449 0.041 Uiso 0.50 1 calc PR B 2
C10X C 0.2059(10) 1.0694(11) 0.7687(8) 0.020(3) Uani 0.50 1 d PD B 2
H10C H 0.2271 1.1181 0.8078 0.024 Uiso 0.50 1 calc PR B 2
H10D H 0.1699 0.9999 0.7817 0.024 Uiso 0.50 1 calc PR B 2
N4X N 0.2883(3) 1.0238(4) 0.74445(19) 0.0220(8) Uani 0.50 1 d PD B 2
H4X H 0.340(2) 1.028(6) 0.772(2) 0.026 Uiso 0.50 1 d PD F 2
S3 S 0.37567(4) 0.83579(6) 0.52796(3) 0.02601(13) Uani 1 1 d . B .
S4 S 0.23016(4) 0.60585(6) 0.58226(3) 0.02398(13) Uani 1 1 d . B .

loop_
_atom_site_aniso_label
_atom_site_aniso_U_11
_atom_site_aniso_U_22
_atom_site_aniso_U_33
_atom_site_aniso_U_23
_atom_site_aniso_U_13
_atom_site_aniso_U_12
W1 0.01438(7) 0.01989(8) 0.01177(7) 0.000 0.00079(4) 0.000
Cu1 0.02107(16) 0.03636(18) 0.01763(15) -0.00728(12) -0.00339(12) 0.00851(12)
S1 0.0239(3) 0.0264(3) 0.0483(4) -0.0035(3) -0.0145(3) 0.0045(3)
C1 0.0174(11) 0.0304(13) 0.0221(12) 0.0001(10) 0.0029(9) 0.0033(10)
N1 0.0433(14) 0.0359(13) 0.0217(11) 0.0031(10) -0.0054(10) 0.0111(11)
C2 0.055(4) 0.047(3) 0.051(4) -0.014(3) -0.039(4) 0.020(4)
C3 0.020(3) 0.054(3) 0.034(3) -0.016(2) -0.004(2) -0.001(2)
C4 0.0358(16) 0.0372(16) 0.0477(18) -0.0011(14) -0.0046(14) -0.0084(13)
C5 0.0248(13) 0.0279(13) 0.0304(14) -0.0016(11) -0.0017(11) 0.0046(10)
N2 0.0317(12) 0.0265(11) 0.0164(10) 0.0003(8) -0.0027(8) 0.0020(9)
C2X 0.028(3) 0.051(3) 0.023(3) -0.008(2) -0.007(2) 0.023(3)
C3X 0.037(3) 0.053(3) 0.040(3) -0.012(3) -0.013(3) 0.001(3)
S2 0.0320(8) 0.0264(7) 0.0137(6) -0.0017(5) -0.0021(5) 0.0038(6)
N3 0.044(3) 0.018(2) 0.018(2) 0.0009(17) 0.011(2) 0.001(2)
C6 0.029(4) 0.014(3) 0.018(3) -0.002(2) 0.006(2) -0.010(3)
C7 0.040(7) 0.024(4) 0.022(3) 0.003(3) 0.007(4) -0.001(4)
C8 0.064(4) 0.024(3) 0.035(3) 0.006(2) 0.015(3) 0.011(3)
C9 0.055(8) 0.055(9) 0.038(6) 0.020(5) 0.019(5) 0.041(7)
C10 0.048(8) 0.034(7) 0.019(6) -0.011(4) 0.013(6) -0.002(5)
N4 0.048(3) 0.022(2) 0.021(2) 0.0030(17) 0.012(2) 0.004(2)
S2X 0.0193(6) 0.0357(8) 0.0161(6) -0.0070(6) -0.0022(5) 0.0042(6)
N3X 0.017(2) 0.024(2) 0.027(2) -0.0085(18) -0.0010(18) -0.0020(19)
C6X 0.014(3) 0.017(4) 0.019(3) -0.001(2) 0.003(2) -0.005(3)
C7X 0.026(5) 0.030(4) 0.022(4) 0.002(3) -0.008(3) -0.006(3)
C8X 0.027(3) 0.022(2) 0.037(3) -0.008(2) -0.011(2) 0.007(2)
C9X 0.036(5) 0.034(5) 0.030(5) 0.000(4) 0.002(4) -0.003(4)
C10X 0.027(4) 0.014(4) 0.017(4) -0.003(3) -0.004(3) 0.001(3)
N4X 0.021(2) 0.027(2) 0.0163(19) -0.0042(16) -0.0016(15) -0.0002(17)
S3 0.0228(3) 0.0273(3) 0.0283(3) -0.0069(3) 0.0053(2) -0.0071(2)
S4 0.0231(3) 0.0320(3) 0.0165(3) 0.0070(2) 0.0022(2) 0.0013(2)

loop_
_atom_type_symbol
_atom_type_description
_atom_type_scat_dispersion_real
_atom_type_scat_dispersion_imag
_atom_type_scat_source
C C 0.0033 0.0016 'International Tables Vol C Tables 4.2.6.8 and 6.1.1.4'
H H 0.0000 0.0000 'International Tables Vol C Tables 4.2.6.8 and 6.1.1.4'
N N 0.0061 0.0033 'International Tables Vol C Tables 4.2.6.8 and 6.1.1.4'
S S 0.1246 0.1234 'International Tables Vol C Tables 4.2.6.8 and 6.1.1.4'
Cu Cu 0.3201 1.2651 'International Tables Vol C Tables 4.2.6.8 and 6.1.1.4'
W W -0.8490 6.8722 'International Tables Vol C Tables 4.2.6.8 and 6.1.1.4'

loop_
_geom_angle_atom_site_label_1
_geom_angle_atom_site_label_2
_geom_angle_atom_site_label_3
_geom_angle
_geom_angle_site_symmetry_1
_geom_angle_site_symmetry_3
_geom_angle_publ_flag
S3 W1 S3 110.03(4) . 2_556 ?
S3 W1 S4 109.01(3) . . ?
S3 W1 S4 109.81(2) . 2_556 ?
S3 W1 S4 109.81(2) 2_556 . ?
S3 W1 S4 109.01(3) 2_556 2_556 ?
S4 W1 S4 109.16(4) . 2_556 ?
S1 Cu1 S2 97.39(4) . . ?
S1 Cu1 S2X 98.08(4) . . ?
S1 Cu1 S3 116.54(3) . . ?
S1 Cu1 S4 115.29(3) . . ?
S2 Cu1 S3 122.79(5) . . ?
S2 Cu1 S4 102.43(5) . . ?
S2X Cu1 S3 106.06(5) . . ?
S2X Cu1 S4 118.99(5) . . ?
S3 Cu1 S4 102.33(2) . . ?
Cu1 S1 C1 106.95(8) . . ?
S1 C1 N1 120.8(2) . . ?
S1 C1 N2 118.56(18) . . ?
N1 C1 N2 120.6(2) . . ?
C1 N1 C2 127.3(4) . . ?
C1 N1 C2X 129.2(4) . . ?
N1 C2 C3 120.0(5) . . ?
C2 C3 C4 129.3(5) . . ?
C3 C4 C5 113.8(3) . . ?
C5 C4 C3X 109.1(4) . . ?
C4 C5 N2 114.1(2) . . ?
C1 N2 C5 126.8(2) . . ?
N1 C2X C3X 136.1(6) . . ?
C4 C3X C2X 118.7(5) . . ?
Cu1 S2 C6 106.6(2) . . ?
C6 N3 C7 127.9(7) . . ?
S2 C6 N3 121.6(5) . . ?
S2 C6 N4 119.0(4) . . ?
N3 C6 N4 119.4(5) . . ?
N3 C7 C8 116.7(7) . . ?
C7 C8 C9 116.1(9) . . ?
C8 C9 C10 113.9(12) . . ?
C9 C10 N4 122.3(14) . . ?
C6 N4 C10 126.2(8) . . ?
Cu1 S2X C6X 112.4(2) . . ?
C6X N3X C7X 125.6(7) . . ?
S2X C6X N3X 120.3(4) . . ?
S2X C6X N4X 119.7(4) . . ?
N3X C6X N4X 119.9(5) . . ?
N3X C7X C8X 116.6(6) . . ?
C7X C8X C9X 113.1(9) . . ?
C8X C9X C10X 119.1(15) . . ?
C9X C10X N4X 114.6(13) . . ?
C6X N4X C10X 126.3(8) . . ?
W1 S3 Cu1 74.26(2) . . ?
W1 S4 Cu1 74.18(2) . . ?

loop_
_geom_bond_atom_site_label_1
_geom_bond_atom_site_label_2
_geom_bond_distance
_geom_bond_site_symmetry_2
_geom_bond_publ_flag
W1 S3 2.2129(7) . ?
W1 S4 2.2061(7) . ?
Cu1 S1 2.3473(7) . ?
Cu1 S2 2.3375(14) . ?
Cu1 S2X 2.3454(13) . ?
Cu1 S3 2.3042(8) . ?
Cu1 S4 2.3147(8) . ?
S1 C1 1.714(3) . ?
C1 N1 1.340(3) . ?
C1 N2 1.320(3) . ?
N1 C2 1.449(6) . ?
N1 C2X 1.422(8) . ?
C2 C3 1.377(7) . ?
C3 C4 1.490(5) . ?
C4 C5 1.503(4) . ?
C4 C3X 1.546(8) . ?
C5 N2 1.454(3) . ?
C2X C3X 1.364(11) . ?
S2 C6 1.707(6) . ?
N3 C6 1.331(6) . ?
N3 C7 1.460(7) . ?
C6 N4 1.345(6) . ?
C7 C8 1.489(7) . ?
C8 C9 1.487(8) . ?
C9 C10 1.491(7) . ?
C10 N4 1.456(8) . ?
S2X C6X 1.707(6) . ?
N3X C6X 1.337(6) . ?
N3X C7X 1.460(7) . ?
C6X N4X 1.342(6) . ?
C7X C8X 1.498(7) . ?
C8X C9X 1.494(8) . ?
C9X C10X 1.493(7) . ?
C10X N4X 1.454(9) . ?

loop_
_geom_hbond_atom_site_label_D
_geom_hbond_atom_site_label_H
_geom_hbond_atom_site_label_A
_geom_hbond_distance_DH
_geom_hbond_distance_HA
_geom_hbond_distance_DA
_geom_hbond_angle_DHA
_geom_hbond_site_symmetry_A
N2 H2 S2X 0.872(11) 2.419(15) 3.258(2) 162(3) 4_546
N2 H2 S2 0.872(11) 2.60(2) 3.355(3) 146(3) 4_546
N3 H3 S3 0.880(12) 2.625(16) 3.497(5) 172(6) .
N4 H4 S2 0.878(12) 2.11(4) 2.830(5) 139(6) 7_566
N4 H4 S4 0.878(12) 2.96(5) 3.570(4) 128(5) 7_566
N4X H4X S1 0.877(12) 2.692(18) 3.552(4) 167(5) 4_556
